data_7124909
loop_
_publ_author_name
'Dawkins, Michael J. C.'
'Middleton, Ewart'
'Kefalidis, Christos E.'
'Dange, Deepak'
'Juckel, Martin M.'
'Maron, Laurent'
'Jones, Cameron'

_publ_section_title
;
 Two-coordinate terminal zinc hydride complexes: synthesis, structure and
 preliminary reactivity studies.
;
_journal_issue 69
_journal_name_full 'Chemical communications (Cambridge, England)'
_journal_page_first 10490
_journal_page_last 10492
_journal_paper_doi 10.1039/c6cc05445e
_journal_volume 52
_journal_year 2016
_chemical_formula_sum 'C84 H98 N2 O2 Si2 Zn2'
_chemical_formula_weight 1354.56
_space_group_IT_number 2
_space_group_name_Hall '-P 1'
_space_group_name_H-M_alt 'P -1'
_symmetry_cell_setting triclinic
_symmetry_space_group_name_H-M 'P -1'
_atom_sites_solution_hydrogens geom
_atom_sites_solution_primary direct
_atom_sites_solution_secondary difmap
_audit_creation_method SHELXL-97
_audit_update_record
;
2016-06-30 deposited with the CCDC.
2016-08-02 downloaded from the CCDC.
;
_cell_angle_alpha 80.79(3)
_cell_angle_beta 79.66(3)
_cell_angle_gamma 71.54(3)
_cell_formula_units_Z 2
_cell_length_a 13.390(3)
_cell_length_b 14.317(3)
_cell_length_c 20.067(4)
_cell_measurement_reflns_used 13231
_cell_measurement_temperature 100(2)
_cell_measurement_theta_max 25.50
_cell_measurement_theta_min 2.96
_cell_volume 3567.7(15)
_computing_cell_refinement 'XDS (Kabsch, 1993)'
_computing_data_collection 'Blu-Ice (McPhillips, 2002)'
_computing_data_reduction 'XDS (Kabsch, 1993)'
_computing_molecular_graphics X-Seed
_computing_publication_material CifTAB
_computing_structure_refinement 'SHELXL-97 (Sheldrick, 1997)'
_computing_structure_solution 'SHELXS-97 (Sheldrick, 1990)'
_diffrn_ambient_temperature 100(2)
_diffrn_measured_fraction_theta_full 0.996
_diffrn_measured_fraction_theta_max 0.996
_diffrn_measurement_device_type 'ADSC Quantum 210r'
_diffrn_radiation_source 'Australian Synchrotron'
_diffrn_radiation_type Synchrotron
_diffrn_radiation_wavelength 0.71090
_diffrn_reflns_av_R_equivalents 0.0575
_diffrn_reflns_av_sigmaI/netI 0.0403
_diffrn_reflns_limit_h_max 16
_diffrn_reflns_limit_h_min -16
_diffrn_reflns_limit_k_max 17
_diffrn_reflns_limit_k_min -17
_diffrn_reflns_limit_l_max 24
_diffrn_reflns_limit_l_min -24
_diffrn_reflns_number 50036
_diffrn_reflns_theta_full 25.50
_diffrn_reflns_theta_max 25.50
_diffrn_reflns_theta_min 2.96
_exptl_absorpt_coefficient_mu 0.755
_exptl_absorpt_correction_T_max 0.992
_exptl_absorpt_correction_T_min 0.922
_exptl_absorpt_correction_type multi-scan
_exptl_absorpt_process_details XDS
_exptl_crystal_colour colourless
_exptl_crystal_density_diffrn 1.261
_exptl_crystal_density_method 'not measured'
_exptl_crystal_description block
_exptl_crystal_F_000 1440
_exptl_crystal_size_max 0.10
_exptl_crystal_size_mid 0.05
_exptl_crystal_size_min 0.01
_refine_diff_density_max 0.741
_refine_diff_density_min -1.007
_refine_diff_density_rms 0.069
_refine_ls_extinction_method none
_refine_ls_goodness_of_fit_ref 1.047
_refine_ls_hydrogen_treatment mixed
_refine_ls_matrix_type full
_refine_ls_number_parameters 849
_refine_ls_number_reflns 13231
_refine_ls_number_restraints 2
_refine_ls_restrained_S_all 1.047
_refine_ls_R_factor_all 0.0426
_refine_ls_R_factor_gt 0.0385
_refine_ls_shift/su_max 0.002
_refine_ls_shift/su_mean 0.000
_refine_ls_structure_factor_coef Fsqd
_refine_ls_weighting_details 'calc w=1/[\s^2^(Fo^2^)+(0.0499P)^2^+3.0885P] where P=(Fo^2^+2Fc^2^)/3'
_refine_ls_weighting_scheme calc
_refine_ls_wR_factor_gt 0.0998
_refine_ls_wR_factor_ref 0.1023
_reflns_number_gt 11931
_reflns_number_total 13231
_reflns_threshold_expression >2sigma(I)
_cod_data_source_file c6cc05445e2.cif
_cod_data_source_block compound5S
_cod_original_cell_volume 3567.7(12)
_cod_original_sg_symbol_H-M P-1
_cod_database_code 7124909

loop_
_symmetry_equiv_pos_as_xyz
'x, y, z'
'-x, -y, -z'

loop_
_atom_site_label
_atom_site_type_symbol
_atom_site_fract_x
_atom_site_fract_y
_atom_site_fract_z
_atom_site_U_iso_or_equiv
_atom_site_adp_type
_atom_site_occupancy
_atom_site_symmetry_multiplicity
_atom_site_calc_flag
_atom_site_refinement_flags
Zn1 Zn 0.855399(19) 0.800651(17) 0.752368(12) 0.01775(7) Uani 1 1 d .
Zn2 Zn 1.036443(18) 0.615807(16) 0.731463(11) 0.01592(7) Uani 1 1 d .
O2 O 0.92378(12) 0.67338(11) 0.80306(8) 0.0238(3) Uani 1 1 d D
N2 N 1.16461(13) 0.51194(12) 0.72225(8) 0.0128(3) Uani 1 1 d .
N1 N 0.72991(13) 0.90893(12) 0.76201(8) 0.0136(3) Uani 1 1 d .
C55 C 1.08549(17) 0.59365(16) 0.93130(11) 0.0204(4) Uani 1 1 d .
H55 H 1.0582 0.6279 0.8907 0.024 Uiso 1 1 calc R
C34 C 0.53358(16) 1.01490(15) 0.84965(11) 0.0204(4) Uani 1 1 d .
H34 H 0.5871 1.0405 0.8638 0.024 Uiso 1 1 calc R
C40 C 0.65482(16) 0.78370(15) 0.87398(10) 0.0180(4) Uani 1 1 d .
H40 H 0.7022 0.7297 0.8467 0.022 Uiso 1 1 calc R
C80 C 1.40914(17) 0.32156(15) 0.67976(11) 0.0214(4) Uani 1 1 d .
H80A H 1.4476 0.2591 0.6606 0.032 Uiso 1 1 calc R
H80B H 1.3601 0.3091 0.7203 0.032 Uiso 1 1 calc R
H80C H 1.4600 0.3498 0.6924 0.032 Uiso 1 1 calc R
C8 C 0.91288(16) 0.95128(14) 0.83525(10) 0.0163(4) Uani 1 1 d .
C81 C 1.42006(18) 0.40034(16) 0.55833(11) 0.0239(5) Uani 1 1 d .
H81A H 1.4719 0.4333 0.5632 0.036 Uiso 1 1 calc R
H81B H 1.3778 0.4381 0.5224 0.036 Uiso 1 1 calc R
H81C H 1.4576 0.3332 0.5462 0.036 Uiso 1 1 calc R
C35 C 0.47420(18) 1.09702(16) 0.79920(13) 0.0278(5) Uani 1 1 d .
H35A H 0.4243 1.0736 0.7810 0.042 Uiso 1 1 calc R
H35B H 0.5254 1.1142 0.7617 0.042 Uiso 1 1 calc R
H35C H 0.4350 1.1556 0.8227 0.042 Uiso 1 1 calc R
C79 C 1.34587(16) 0.39471(15) 0.62640(10) 0.0166(4) Uani 1 1 d .
H79 H 1.2914 0.3652 0.6180 0.020 Uiso 1 1 calc R
C50 C 1.18474(16) 0.52222(14) 0.92691(10) 0.0150(4) Uani 1 1 d .
C82 C 1.20567(16) 0.60975(15) 0.58630(10) 0.0173(4) Uani 1 1 d .
H82 H 1.1501 0.6653 0.6083 0.021 Uiso 1 1 calc R
C5 C 0.70350(16) 1.14415(15) 0.64359(10) 0.0164(4) Uani 1 1 d .
H5 H 0.6854 1.1697 0.5992 0.020 Uiso 1 1 calc R
C4 C 0.72240(15) 1.20625(14) 0.68314(10) 0.0158(4) Uani 1 1 d .
C37 C 0.52356(16) 0.87183(15) 0.75413(10) 0.0178(4) Uani 1 1 d .
H37 H 0.5188 0.9248 0.7147 0.021 Uiso 1 1 calc R
C43 C 1.16638(15) 0.42755(14) 0.77173(9) 0.0128(4) Uani 1 1 d .
C48 C 1.12690(15) 0.35180(14) 0.75834(9) 0.0127(4) Uani 1 1 d .
C49 C 1.24420(15) 0.49329(14) 0.85729(10) 0.0141(4) Uani 1 1 d .
H49 H 1.2256 0.5538 0.8239 0.017 Uiso 1 1 calc R
C14 C 0.79639(16) 1.10445(14) 0.88447(10) 0.0154(4) Uani 1 1 d .
C1 C 0.73483(15) 1.00573(14) 0.73346(10) 0.0141(4) Uani 1 1 d .
C45 C 1.20444(15) 0.33039(14) 0.88037(10) 0.0151(4) Uani 1 1 d .
H45 H 1.2313 0.3231 0.9222 0.018 Uiso 1 1 calc R
C56 C 1.36434(16) 0.46289(15) 0.85722(10) 0.0170(4) Uani 1 1 d .
C47 C 1.12798(15) 0.26936(14) 0.80547(10) 0.0147(4) Uani 1 1 d .
H47 H 1.1009 0.2202 0.7953 0.018 Uiso 1 1 calc R
C83 C 1.27999(18) 0.65713(17) 0.53434(11) 0.0243(5) Uani 1 1 d .
H83A H 1.3352 0.6054 0.5106 0.036 Uiso 1 1 calc R
H83B H 1.3133 0.6915 0.5581 0.036 Uiso 1 1 calc R
H83C H 1.2388 0.7047 0.5011 0.036 Uiso 1 1 calc R
C75 C 1.00605(17) 0.22382(15) 0.67558(10) 0.0185(4) Uani 1 1 d .
H75 H 0.9366 0.2662 0.6879 0.022 Uiso 1 1 calc R
C76 C 1.36450(16) 0.57065(15) 0.69079(10) 0.0176(4) Uani 1 1 d .
H76 H 1.3812 0.5287 0.7346 0.021 Uiso 1 1 calc R
C70 C 1.09327(16) 0.25775(14) 0.67266(9) 0.0155(4) Uani 1 1 d .
C15 C 0.71589(17) 1.12946(17) 0.93845(11) 0.0220(4) Uani 1 1 d .
H15 H 0.6634 1.0956 0.9491 0.026 Uiso 1 1 calc R
C63 C 1.08341(15) 0.35984(14) 0.69160(10) 0.0139(4) Uani 1 1 d .
H63 H 1.1300 0.3889 0.6552 0.017 Uiso 1 1 calc R
C44 C 1.20429(15) 0.41548(14) 0.83496(10) 0.0131(4) Uani 1 1 d .
C3 C 0.75349(15) 1.16526(14) 0.74673(10) 0.0145(4) Uani 1 1 d .
H3 H 0.7697 1.2058 0.7738 0.017 Uiso 1 1 calc R
C7 C 0.80114(15) 1.02494(14) 0.84113(10) 0.0147(4) Uani 1 1 d .
H7 H 0.7520 0.9875 0.8668 0.018 Uiso 1 1 calc R
C61 C 1.43126(17) 0.36852(16) 0.84627(11) 0.0214(4) Uani 1 1 d .
H61 H 1.4020 0.3194 0.8387 0.026 Uiso 1 1 calc R
C46 C 1.16720(15) 0.25621(14) 0.86698(10) 0.0151(4) Uani 1 1 d .
C84 C 1.14715(19) 0.56077(17) 0.54985(11) 0.0249(5) Uani 1 1 d .
H84A H 1.1214 0.6052 0.5100 0.037 Uiso 1 1 calc R
H84B H 1.0867 0.5477 0.5811 0.037 Uiso 1 1 calc R
H84C H 1.1960 0.4982 0.5351 0.037 Uiso 1 1 calc R
C2 C 0.76174(15) 1.06684(14) 0.77208(9) 0.0134(4) Uani 1 1 d .
Si1 Si 0.61189(4) 0.89650(4) 0.80985(3) 0.01299(11) Uani 1 1 d .
Si2 Si 1.26976(4) 0.52002(4) 0.65794(3) 0.01287(11) Uani 1 1 d .
C6 C 0.71007(15) 1.04561(14) 0.66667(10) 0.0141(4) Uani 1 1 d .
C21 C 0.69569(16) 0.97991(14) 0.61846(10) 0.0153(4) Uani 1 1 d .
H21 H 0.6575 0.9339 0.6463 0.018 Uiso 1 1 calc R
C28 C 0.62701(16) 1.04006(14) 0.56369(10) 0.0150(4) Uani 1 1 d .
C18 C 0.86782(17) 1.22958(16) 0.90890(11) 0.0208(4) Uani 1 1 d .
H18 H 0.9200 1.2637 0.8983 0.025 Uiso 1 1 calc R
C77 C 1.30791(18) 0.67562(15) 0.71041(12) 0.0239(5) Uani 1 1 d .
H77A H 1.3524 0.6951 0.7362 0.036 Uiso 1 1 calc R
H77B H 1.2397 0.6770 0.7386 0.036 Uiso 1 1 calc R
H77C H 1.2954 0.7219 0.6690 0.036 Uiso 1 1 calc R
C74 C 1.01890(18) 0.12861(16) 0.66070(11) 0.0240(5) Uani 1 1 d .
H74 H 0.9583 0.1069 0.6626 0.029 Uiso 1 1 calc R
C19 C 0.87345(16) 1.15461(15) 0.87117(10) 0.0182(4) Uani 1 1 d .
H19 H 0.9308 1.1369 0.8355 0.022 Uiso 1 1 calc R
C33 C 0.51710(17) 1.07317(15) 0.58017(10) 0.0185(4) Uani 1 1 d .
H33 H 0.4853 1.0568 0.6250 0.022 Uiso 1 1 calc R
C22 C 0.80223(16) 0.91617(14) 0.58546(10) 0.0171(4) Uani 1 1 d .
C41 C 0.72322(18) 0.79745(16) 0.92330(11) 0.0232(5) Uani 1 1 d .
H41A H 0.6803 0.8488 0.9524 0.035 Uiso 1 1 calc R
H41B H 0.7838 0.8175 0.8972 0.035 Uiso 1 1 calc R
H41C H 0.7492 0.7349 0.9518 0.035 Uiso 1 1 calc R
C23 C 0.89477(18) 0.94262(16) 0.57691(11) 0.0233(5) Uani 1 1 d .
H23 H 0.8948 0.9990 0.5963 0.028 Uiso 1 1 calc R
C51 C 1.22443(18) 0.47637(15) 0.98733(11) 0.0207(4) Uani 1 1 d .
H51 H 1.2932 0.4296 0.9857 0.025 Uiso 1 1 calc R
C24 C 0.98842(19) 0.88795(18) 0.54028(12) 0.0294(5) Uani 1 1 d .
H24 H 1.0513 0.9072 0.5350 0.035 Uiso 1 1 calc R
C73 C 1.11947(19) 0.06548(16) 0.64308(11) 0.0255(5) Uani 1 1 d .
H73 H 1.1283 0.0006 0.6329 0.031 Uiso 1 1 calc R
C64 C 0.97086(16) 0.42977(14) 0.69062(10) 0.0156(4) Uani 1 1 d .
C27 C 0.80489(18) 0.83167(16) 0.55783(12) 0.0242(5) Uani 1 1 d .
H27 H 0.7426 0.8112 0.5642 0.029 Uiso 1 1 calc R
C53 C 1.06447(18) 0.56698(16) 1.05377(11) 0.0228(5) Uani 1 1 d .
H53 H 1.0228 0.5806 1.0967 0.027 Uiso 1 1 calc R
C52 C 1.16424(19) 0.49848(16) 1.05029(11) 0.0237(5) Uani 1 1 d .
H52 H 1.1921 0.4662 1.0911 0.028 Uiso 1 1 calc R
C72 C 1.20733(18) 0.09822(16) 0.64056(12) 0.0249(5) Uani 1 1 d .
H72 H 1.2767 0.0552 0.6289 0.030 Uiso 1 1 calc R
C65 C 0.93193(18) 0.46181(16) 0.62782(11) 0.0226(4) Uani 1 1 d .
H65 H 0.9769 0.4413 0.5872 0.027 Uiso 1 1 calc R
C54 C 1.02614(17) 0.61541(16) 0.99402(11) 0.0229(4) Uani 1 1 d .
H54 H 0.9585 0.6640 0.9959 0.027 Uiso 1 1 calc R
C17 C 0.78590(18) 1.25480(16) 0.96216(11) 0.0241(5) Uani 1 1 d .
H17 H 0.7813 1.3066 0.9879 0.029 Uiso 1 1 calc R
C69 C 0.90335(18) 0.46111(17) 0.74876(12) 0.0243(5) Uani 1 1 d .
H69 H 0.9277 0.4407 0.7919 0.029 Uiso 1 1 calc R
C78 C 1.47315(17) 0.56706(17) 0.64793(12) 0.0260(5) Uani 1 1 d .
H78A H 1.4622 0.6066 0.6038 0.039 Uiso 1 1 calc R
H78B H 1.5129 0.4983 0.6407 0.039 Uiso 1 1 calc R
H78C H 1.5135 0.5940 0.6721 0.039 Uiso 1 1 calc R
C25 C 0.9893(2) 0.80605(18) 0.51188(12) 0.0323(6) Uani 1 1 d .
H25 H 1.0523 0.7695 0.4862 0.039 Uiso 1 1 calc R
C71 C 1.19472(17) 0.19308(16) 0.65496(10) 0.0197(4) Uani 1 1 d .
H71 H 1.2556 0.2146 0.6528 0.024 Uiso 1 1 calc R
C26 C 0.8975(2) 0.77726(17) 0.52112(13) 0.0318(5) Uani 1 1 d .
H26 H 0.8980 0.7203 0.5023 0.038 Uiso 1 1 calc R
C42 C 0.56581(19) 0.74300(18) 0.91453(12) 0.0285(5) Uani 1 1 d .
H42A H 0.5972 0.6790 0.9400 0.043 Uiso 1 1 calc R
H42B H 0.5222 0.7342 0.8830 0.043 Uiso 1 1 calc R
H42C H 0.5212 0.7898 0.9464 0.043 Uiso 1 1 calc R
C38 C 0.57787(18) 0.77441(16) 0.72311(11) 0.0223(4) Uani 1 1 d .
H38A H 0.5841 0.7189 0.7593 0.033 Uiso 1 1 calc R
H38B H 0.6489 0.7743 0.7000 0.033 Uiso 1 1 calc R
H38C H 0.5355 0.7675 0.6901 0.033 Uiso 1 1 calc R
C39 C 0.40757(17) 0.87783(17) 0.78392(12) 0.0249(5) Uani 1 1 d .
H39A H 0.3694 0.8734 0.7478 0.037 Uiso 1 1 calc R
H39B H 0.3730 0.9410 0.8030 0.037 Uiso 1 1 calc R
H39C H 0.4065 0.8230 0.8199 0.037 Uiso 1 1 calc R
C62 C 1.16770(17) 0.16511(15) 0.91683(10) 0.0197(4) Uani 1 1 d .
H62A H 1.2076 0.1634 0.9537 0.029 Uiso 1 1 calc R
H62B H 1.2013 0.1057 0.8932 0.029 Uiso 1 1 calc R
H62C H 1.0944 0.1671 0.9359 0.029 Uiso 1 1 calc R
C31 C 0.49837(18) 1.15466(15) 0.46666(11) 0.0212(4) Uani 1 1 d .
H31 H 0.4547 1.1939 0.4338 0.025 Uiso 1 1 calc R
C13 C 0.97428(17) 0.92472(15) 0.77400(11) 0.0201(4) Uani 1 1 d .
H13 H 0.9457 0.9504 0.7325 0.024 Uiso 1 1 calc R
C30 C 0.60693(18) 1.12221(15) 0.44938(10) 0.0205(4) Uani 1 1 d .
H30 H 0.6382 1.1389 0.4045 0.025 Uiso 1 1 calc R
C20 C 0.71157(18) 1.31352(15) 0.65838(11) 0.0218(4) Uani 1 1 d .
H20A H 0.7790 1.3194 0.6324 0.033 Uiso 1 1 calc R
H20B H 0.6932 1.3517 0.6975 0.033 Uiso 1 1 calc R
H20C H 0.6554 1.3392 0.6291 0.033 Uiso 1 1 calc R
C29 C 0.67133(17) 1.06487(15) 0.49756(10) 0.0181(4) Uani 1 1 d .
H29 H 0.7462 1.0425 0.4851 0.022 Uiso 1 1 calc R
C32 C 0.45294(17) 1.13008(16) 0.53185(11) 0.0224(4) Uani 1 1 d .
H32 H 0.3779 1.1519 0.5438 0.027 Uiso 1 1 calc R
C9 C 0.95592(18) 0.91049(16) 0.89562(11) 0.0227(4) Uani 1 1 d .
H9 H 0.9141 0.9261 0.9382 0.027 Uiso 1 1 calc R
C67 C 0.76313(18) 0.55258(17) 0.68281(14) 0.0305(5) Uani 1 1 d .
H67 H 0.6924 0.5940 0.6803 0.037 Uiso 1 1 calc R
C12 C 1.07788(18) 0.86043(17) 0.77260(12) 0.0263(5) Uani 1 1 d .
H12 H 1.1191 0.8427 0.7303 0.032 Uiso 1 1 calc R
C11 C 1.12035(19) 0.82275(17) 0.83245(13) 0.0296(5) Uani 1 1 d .
H11 H 1.1911 0.7801 0.8315 0.036 Uiso 1 1 calc R
C66 C 0.82956(19) 0.52248(16) 0.62404(13) 0.0273(5) Uani 1 1 d .
H66 H 0.8047 0.5436 0.5811 0.033 Uiso 1 1 calc R
C57 C 1.41044(19) 0.53296(17) 0.86842(13) 0.0280(5) Uani 1 1 d .
H57 H 1.3666 0.5978 0.8766 0.034 Uiso 1 1 calc R
C60 C 1.54018(19) 0.34489(18) 0.84621(13) 0.0312(5) Uani 1 1 d .
H60 H 1.5843 0.2798 0.8390 0.037 Uiso 1 1 calc R
C68 C 0.79967(19) 0.52246(19) 0.74474(13) 0.0325(6) Uani 1 1 d .
H68 H 0.7542 0.5435 0.7851 0.039 Uiso 1 1 calc R
C10 C 1.0587(2) 0.84775(17) 0.89423(12) 0.0291(5) Uani 1 1 d .
H10 H 1.0873 0.8216 0.9357 0.035 Uiso 1 1 calc R
C16 C 0.71103(18) 1.20391(18) 0.97745(11) 0.0272(5) Uani 1 1 d .
H16 H 0.6560 1.2196 1.0146 0.033 Uiso 1 1 calc R
C36 C 0.45725(19) 0.99968(19) 0.91453(12) 0.0293(5) Uani 1 1 d .
H36A H 0.4217 1.0633 0.9328 0.044 Uiso 1 1 calc R
H36B H 0.4974 0.9531 0.9486 0.044 Uiso 1 1 calc R
H36C H 0.4039 0.9730 0.9036 0.044 Uiso 1 1 calc R
C58 C 1.5195(2) 0.5089(2) 0.86779(15) 0.0395(6) Uani 1 1 d .
H58 H 1.5495 0.5577 0.8752 0.047 Uiso 1 1 calc R
C59 C 1.5848(2) 0.4150(2) 0.85651(15) 0.0379(6) Uani 1 1 d .
H59 H 1.6594 0.3989 0.8559 0.045 Uiso 1 1 calc R
O1 O 0.96714(14) 0.74003(13) 0.68357(8) 0.0324(4) Uani 1 1 d D
H2 H 0.914(3) 0.651(2) 0.8440(6) 0.049 Uiso 1 1 d D
H1 H 0.963(3) 0.757(2) 0.6420(6) 0.049 Uiso 1 1 d D

loop_
_atom_site_aniso_label
_atom_site_aniso_U_11
_atom_site_aniso_U_22
_atom_site_aniso_U_33
_atom_site_aniso_U_23
_atom_site_aniso_U_13
_atom_site_aniso_U_12
Zn1 0.01714(13) 0.01454(12) 0.01891(13) -0.00271(9) 0.00112(9) -0.00251(9)
Zn2 0.01350(12) 0.01517(12) 0.01533(12) 0.00065(9) -0.00202(9) -0.00013(9)
O2 0.0227(8) 0.0210(8) 0.0211(8) 0.0013(6) 0.0001(6) -0.0005(6)
N2 0.0120(8) 0.0125(8) 0.0120(7) 0.0003(6) -0.0010(6) -0.0021(6)
N1 0.0135(8) 0.0131(8) 0.0138(8) -0.0003(6) -0.0019(6) -0.0040(6)
C55 0.0206(11) 0.0204(10) 0.0198(10) -0.0047(8) -0.0044(8) -0.0034(8)
C34 0.0162(10) 0.0206(10) 0.0255(11) -0.0084(9) -0.0029(8) -0.0040(8)
C40 0.0172(10) 0.0180(10) 0.0185(10) -0.0011(8) -0.0019(8) -0.0054(8)
C80 0.0180(10) 0.0172(10) 0.0236(11) -0.0026(8) 0.0001(8) 0.0005(8)
C8 0.0190(10) 0.0138(9) 0.0177(10) -0.0004(8) -0.0050(8) -0.0064(8)
C81 0.0244(11) 0.0211(11) 0.0218(11) -0.0057(9) 0.0054(9) -0.0039(9)
C35 0.0228(11) 0.0163(10) 0.0391(13) -0.0020(9) -0.0014(10) -0.0005(9)
C79 0.0148(9) 0.0170(10) 0.0173(10) -0.0027(8) -0.0002(8) -0.0043(8)
C50 0.0191(10) 0.0118(9) 0.0157(9) -0.0043(7) -0.0015(8) -0.0060(8)
C82 0.0175(10) 0.0174(10) 0.0148(9) 0.0011(8) -0.0007(8) -0.0041(8)
C5 0.0176(10) 0.0191(10) 0.0121(9) 0.0011(8) -0.0026(8) -0.0060(8)
C4 0.0147(9) 0.0147(9) 0.0169(9) -0.0002(8) -0.0020(8) -0.0037(7)
C37 0.0190(10) 0.0166(10) 0.0189(10) -0.0012(8) -0.0040(8) -0.0062(8)
C43 0.0118(9) 0.0127(9) 0.0119(9) -0.0020(7) 0.0004(7) -0.0014(7)
C48 0.0110(9) 0.0140(9) 0.0116(9) -0.0033(7) -0.0004(7) -0.0014(7)
C49 0.0160(9) 0.0130(9) 0.0135(9) -0.0020(7) -0.0040(7) -0.0031(7)
C14 0.0162(9) 0.0172(9) 0.0123(9) -0.0005(7) -0.0051(8) -0.0030(8)
C1 0.0130(9) 0.0144(9) 0.0146(9) -0.0007(7) -0.0018(7) -0.0040(7)
C45 0.0162(9) 0.0156(9) 0.0114(9) -0.0019(7) -0.0015(7) -0.0020(7)
C56 0.0162(10) 0.0197(10) 0.0145(9) -0.0002(8) -0.0033(8) -0.0048(8)
C47 0.0148(9) 0.0142(9) 0.0153(9) -0.0036(7) 0.0004(7) -0.0048(7)
C83 0.0242(11) 0.0242(11) 0.0193(10) 0.0059(9) 0.0009(9) -0.0061(9)
C75 0.0184(10) 0.0193(10) 0.0178(10) -0.0032(8) -0.0012(8) -0.0057(8)
C76 0.0158(10) 0.0173(10) 0.0189(10) -0.0008(8) -0.0015(8) -0.0047(8)
C70 0.0191(10) 0.0167(10) 0.0108(9) -0.0024(7) -0.0010(7) -0.0057(8)
C15 0.0183(10) 0.0311(12) 0.0190(10) -0.0054(9) -0.0020(8) -0.0096(9)
C63 0.0143(9) 0.0150(9) 0.0127(9) -0.0027(7) -0.0016(7) -0.0045(7)
C44 0.0121(9) 0.0135(9) 0.0130(9) -0.0041(7) -0.0003(7) -0.0022(7)
C3 0.0138(9) 0.0150(9) 0.0158(9) -0.0040(7) -0.0016(7) -0.0051(7)
C7 0.0158(10) 0.0157(9) 0.0126(9) 0.0005(7) -0.0029(7) -0.0052(8)
C61 0.0197(11) 0.0202(10) 0.0232(11) -0.0029(8) -0.0031(9) -0.0041(8)
C46 0.0156(9) 0.0146(9) 0.0128(9) -0.0002(7) 0.0006(7) -0.0033(7)
C84 0.0282(12) 0.0259(11) 0.0216(11) 0.0031(9) -0.0100(9) -0.0084(9)
C2 0.0121(9) 0.0167(9) 0.0110(9) -0.0020(7) -0.0014(7) -0.0035(7)
Si1 0.0135(3) 0.0122(2) 0.0128(2) -0.00118(19) -0.0019(2) -0.0031(2)
Si2 0.0127(3) 0.0126(2) 0.0122(2) -0.00110(19) -0.0002(2) -0.0032(2)
C6 0.0130(9) 0.0171(9) 0.0120(9) -0.0027(7) -0.0026(7) -0.0033(7)
C21 0.0186(10) 0.0152(9) 0.0133(9) -0.0001(7) -0.0045(8) -0.0061(8)
C28 0.0200(10) 0.0117(9) 0.0147(9) -0.0017(7) -0.0054(8) -0.0051(8)
C18 0.0218(11) 0.0210(10) 0.0220(10) -0.0018(8) -0.0078(9) -0.0072(8)
C77 0.0273(12) 0.0180(10) 0.0284(11) -0.0060(9) 0.0008(9) -0.0105(9)
C74 0.0265(12) 0.0229(11) 0.0262(11) -0.0055(9) -0.0009(9) -0.0123(9)
C19 0.0171(10) 0.0218(10) 0.0165(9) -0.0018(8) -0.0033(8) -0.0064(8)
C33 0.0202(10) 0.0206(10) 0.0135(9) -0.0016(8) -0.0025(8) -0.0044(8)
C22 0.0211(10) 0.0148(9) 0.0140(9) 0.0005(8) -0.0067(8) -0.0019(8)
C41 0.0254(11) 0.0236(11) 0.0199(10) 0.0036(9) -0.0068(9) -0.0073(9)
C23 0.0241(11) 0.0193(10) 0.0248(11) -0.0004(9) -0.0049(9) -0.0042(9)
C51 0.0246(11) 0.0170(10) 0.0190(10) -0.0044(8) -0.0057(9) -0.0011(8)
C24 0.0212(11) 0.0281(12) 0.0320(12) 0.0037(10) -0.0021(10) -0.0021(9)
C73 0.0324(12) 0.0199(11) 0.0254(11) -0.0085(9) 0.0038(9) -0.0107(9)
C64 0.0154(10) 0.0133(9) 0.0197(10) -0.0026(8) -0.0049(8) -0.0048(8)
C27 0.0255(11) 0.0197(10) 0.0276(11) -0.0043(9) -0.0100(9) -0.0027(9)
C53 0.0285(12) 0.0259(11) 0.0170(10) -0.0097(9) 0.0027(9) -0.0119(9)
C52 0.0337(12) 0.0229(11) 0.0158(10) -0.0036(8) -0.0048(9) -0.0090(9)
C72 0.0243(11) 0.0205(11) 0.0271(11) -0.0081(9) 0.0036(9) -0.0042(9)
C65 0.0237(11) 0.0238(11) 0.0220(11) -0.0015(9) -0.0068(9) -0.0080(9)
C54 0.0202(11) 0.0224(11) 0.0261(11) -0.0103(9) -0.0015(9) -0.0035(9)
C17 0.0263(11) 0.0240(11) 0.0231(11) -0.0093(9) -0.0094(9) -0.0027(9)
C69 0.0201(11) 0.0291(12) 0.0240(11) -0.0102(9) -0.0034(9) -0.0041(9)
C78 0.0177(11) 0.0278(12) 0.0342(12) -0.0049(10) 0.0007(9) -0.0105(9)
C25 0.0271(12) 0.0286(12) 0.0286(12) -0.0031(10) -0.0018(10) 0.0082(10)
C71 0.0183(10) 0.0217(10) 0.0196(10) -0.0064(8) 0.0019(8) -0.0071(8)
C26 0.0355(14) 0.0229(12) 0.0321(13) -0.0105(10) -0.0109(11) 0.0049(10)
C42 0.0254(12) 0.0316(12) 0.0277(12) 0.0097(10) -0.0048(10) -0.0130(10)
C38 0.0275(11) 0.0215(11) 0.0212(10) -0.0074(8) -0.0024(9) -0.0102(9)
C39 0.0210(11) 0.0288(12) 0.0282(11) -0.0038(9) -0.0059(9) -0.0103(9)
C62 0.0247(11) 0.0165(10) 0.0177(10) 0.0011(8) -0.0039(8) -0.0069(8)
C31 0.0255(11) 0.0183(10) 0.0204(10) -0.0010(8) -0.0106(9) -0.0037(8)
C13 0.0195(10) 0.0197(10) 0.0198(10) 0.0002(8) -0.0042(8) -0.0042(8)
C30 0.0281(11) 0.0199(10) 0.0133(9) 0.0004(8) -0.0043(8) -0.0071(9)
C20 0.0288(12) 0.0164(10) 0.0224(10) 0.0012(8) -0.0085(9) -0.0085(9)
C29 0.0194(10) 0.0175(10) 0.0164(10) -0.0013(8) -0.0016(8) -0.0050(8)
C32 0.0170(10) 0.0231(11) 0.0250(11) -0.0020(9) -0.0057(9) -0.0017(8)
C9 0.0263(11) 0.0225(11) 0.0179(10) -0.0014(8) -0.0068(9) -0.0037(9)
C67 0.0190(11) 0.0237(11) 0.0509(15) -0.0154(11) -0.0144(11) 0.0014(9)
C12 0.0218(11) 0.0250(11) 0.0270(12) -0.0013(9) -0.0002(9) -0.0022(9)
C11 0.0206(11) 0.0251(12) 0.0386(13) -0.0014(10) -0.0099(10) 0.0019(9)
C66 0.0289(12) 0.0215(11) 0.0347(13) -0.0015(9) -0.0175(10) -0.0053(9)
C57 0.0250(12) 0.0244(11) 0.0377(13) -0.0073(10) -0.0084(10) -0.0073(9)
C60 0.0202(11) 0.0291(12) 0.0379(13) -0.0015(10) -0.0040(10) 0.0006(9)
C68 0.0210(12) 0.0392(14) 0.0367(13) -0.0219(11) -0.0010(10) -0.0012(10)
C10 0.0317(13) 0.0249(11) 0.0278(12) 0.0010(9) -0.0156(10) 0.0000(10)
C16 0.0227(11) 0.0374(13) 0.0206(11) -0.0141(10) 0.0025(9) -0.0054(10)
C36 0.0231(11) 0.0382(13) 0.0230(11) -0.0121(10) 0.0011(9) -0.0020(10)
C58 0.0283(13) 0.0403(15) 0.0582(18) -0.0064(13) -0.0130(12) -0.0177(11)
C59 0.0190(12) 0.0455(15) 0.0490(16) -0.0008(12) -0.0101(11) -0.0084(11)
O1 0.0322(9) 0.0303(9) 0.0183(8) 0.0033(7) 0.0010(7) 0.0082(7)

loop_
_atom_type_symbol
_atom_type_description
_atom_type_scat_dispersion_real
_atom_type_scat_dispersion_imag
_atom_type_scat_source
C C 0.0033 0.0016 'International Tables Vol C Tables 4.2.6.8 and 6.1.1.4'
H H 0.0000 0.0000 'International Tables Vol C Tables 4.2.6.8 and 6.1.1.4'
N N 0.0061 0.0033 'International Tables Vol C Tables 4.2.6.8 and 6.1.1.4'
O O 0.0106 0.0060 'International Tables Vol C Tables 4.2.6.8 and 6.1.1.4'
Si Si 0.0817 0.0704 'International Tables Vol C Tables 4.2.6.8 and 6.1.1.4'
Zn Zn 0.2839 1.4301 'International Tables Vol C Tables 4.2.6.8 and 6.1.1.4'

loop_
_geom_angle_atom_site_label_1
_geom_angle_atom_site_label_2
_geom_angle_atom_site_label_3
_geom_angle
N1 Zn1 O1 140.77(7)
N1 Zn1 O2 139.21(7)
O1 Zn1 O2 78.77(7)
N2 Zn2 O1 139.47(7)
N2 Zn2 O2 139.29(7)
O1 Zn2 O2 79.31(7)
Zn2 O2 Zn1 99.50(7)
C43 N2 Si2 124.28(13)
C43 N2 Zn2 113.83(12)
Si2 N2 Zn2 121.89(9)
C1 N1 Si1 118.70(13)
C1 N1 Zn1 118.61(13)
Si1 N1 Zn1 122.49(9)
C54 C55 C50 121.0(2)
C35 C34 C36 110.03(18)
C35 C34 Si1 113.26(15)
C36 C34 Si1 114.24(16)
C41 C40 C42 109.53(18)
C41 C40 Si1 113.18(14)
C42 C40 Si1 116.11(15)
C13 C8 C9 118.44(19)
C13 C8 C7 124.09(18)
C9 C8 C7 117.46(18)
C80 C79 C81 109.35(17)
C80 C79 Si2 112.97(14)
C81 C79 Si2 114.38(14)
C51 C50 C55 118.07(19)
C51 C50 C49 122.01(18)
C55 C50 C49 119.87(18)
C84 C82 C83 110.52(17)
C84 C82 Si2 110.49(14)
C83 C82 Si2 115.78(15)
C4 C5 C6 122.30(18)
C5 C4 C3 117.43(18)
C5 C4 C20 121.71(18)
C3 C4 C20 120.85(18)
C38 C37 C39 110.02(17)
C38 C37 Si1 110.91(15)
C39 C37 Si1 118.78(15)
C44 C43 C48 117.27(17)
C44 C43 N2 123.13(17)
C48 C43 N2 119.59(17)
C47 C48 C43 120.58(17)
C47 C48 C63 118.91(17)
C43 C48 C63 120.51(17)
C56 C49 C50 111.00(16)
C56 C49 C44 114.36(16)
C50 C49 C44 109.97(16)
C15 C14 C19 117.97(19)
C15 C14 C7 121.12(18)
C19 C14 C7 120.91(18)
C2 C1 C6 117.57(17)
C2 C1 N1 120.61(17)
C6 C1 N1 121.80(17)
C46 C45 C44 122.95(18)
C61 C56 C57 117.7(2)
C61 C56 C49 123.42(18)
C57 C56 C49 118.88(18)
C48 C47 C46 122.32(18)
C70 C75 C74 121.0(2)
C77 C76 C78 109.89(17)
C77 C76 Si2 110.55(14)
C78 C76 Si2 119.15(15)
C75 C70 C71 118.08(18)
C75 C70 C63 122.83(18)
C71 C70 C63 119.00(18)
C14 C15 C16 120.8(2)
C64 C63 C48 113.51(16)
C64 C63 C70 111.92(16)
C48 C63 C70 111.41(16)
C45 C44 C43 119.74(18)
C45 C44 C49 117.50(17)
C43 C44 C49 122.75(17)
C4 C3 C2 122.44(18)
C14 C7 C8 109.37(16)
C14 C7 C2 113.42(16)
C8 C7 C2 113.50(16)
C60 C61 C56 121.1(2)
C45 C46 C47 117.10(18)
C45 C46 C62 122.11(18)
C47 C46 C62 120.79(18)
C3 C2 C1 119.80(17)
C3 C2 C7 119.86(17)
C1 C2 C7 120.33(17)
N1 Si1 C40 104.71(9)
N1 Si1 C34 110.57(9)
C40 Si1 C34 114.26(10)
N1 Si1 C37 111.06(9)
C40 Si1 C37 109.01(9)
C34 Si1 C37 107.26(10)
N2 Si2 C76 109.77(9)
N2 Si2 C82 105.36(9)
C76 Si2 C82 110.22(9)
N2 Si2 C79 111.90(9)
C76 Si2 C79 109.33(9)
C82 Si2 C79 110.21(9)
C5 C6 C1 120.13(18)
C5 C6 C21 119.26(17)
C1 C6 C21 120.54(17)
C6 C21 C22 111.92(16)
C6 C21 C28 112.11(16)
C22 C21 C28 110.42(16)
C33 C28 C29 118.24(19)
C33 C28 C21 119.69(18)
C29 C28 C21 122.05(18)
C19 C18 C17 120.0(2)
C73 C74 C75 120.4(2)
C18 C19 C14 121.4(2)
C28 C33 C32 120.90(19)
C23 C22 C27 118.3(2)
C23 C22 C21 122.75(18)
C27 C22 C21 118.78(19)
C22 C23 C24 121.2(2)
C50 C51 C52 120.6(2)
C25 C24 C23 119.9(2)
C74 C73 C72 119.1(2)
C69 C64 C65 117.90(19)
C69 C64 C63 123.44(18)
C65 C64 C63 118.62(18)
C26 C27 C22 120.8(2)
C52 C53 C54 119.1(2)
C53 C52 C51 120.5(2)
C71 C72 C73 120.5(2)
C66 C65 C64 121.2(2)
C53 C54 C55 120.6(2)
C16 C17 C18 119.4(2)
C64 C69 C68 120.7(2)
C24 C25 C26 119.6(2)
C72 C71 C70 120.8(2)
C27 C26 C25 120.1(2)
C30 C31 C32 119.8(2)
C8 C13 C12 120.7(2)
C31 C30 C29 120.2(2)
C28 C29 C30 120.7(2)
C31 C32 C33 120.0(2)
C10 C9 C8 120.8(2)
C68 C67 C66 119.8(2)
C11 C12 C13 120.2(2)
C12 C11 C10 119.4(2)
C65 C66 C67 120.0(2)
C58 C57 C56 120.8(2)
C59 C60 C61 120.6(2)
C67 C68 C69 120.4(2)
C9 C10 C11 120.3(2)
C17 C16 C15 120.4(2)
C59 C58 C57 120.7(2)
C60 C59 C58 119.1(2)
Zn2 O1 Zn1 102.42(8)

loop_
_geom_bond_atom_site_label_1
_geom_bond_atom_site_label_2
_geom_bond_distance
Zn1 N1 1.8957(18)
Zn1 O1 1.9280(18)
Zn1 O2 1.9693(17)
Zn2 N2 1.8838(17)
Zn2 O1 1.9173(17)
Zn2 O2 1.9577(17)
N2 C43 1.433(2)
N2 Si2 1.7504(17)
N1 C1 1.429(3)
N1 Si1 1.7405(18)
C55 C54 1.386(3)
C55 C50 1.395(3)
C34 C35 1.535(3)
C34 C36 1.536(3)
C34 Si1 1.902(2)
C40 C41 1.536(3)
C40 C42 1.537(3)
C40 Si1 1.899(2)
C80 C79 1.538(3)
C8 C13 1.386(3)
C8 C9 1.397(3)
C8 C7 1.530(3)
C81 C79 1.545(3)
C79 Si2 1.906(2)
C50 C51 1.393(3)
C50 C49 1.528(3)
C82 C84 1.536(3)
C82 C83 1.538(3)
C82 Si2 1.899(2)
C5 C4 1.387(3)
C5 C6 1.393(3)
C4 C3 1.394(3)
C4 C20 1.506(3)
C37 C38 1.528(3)
C37 C39 1.541(3)
C37 Si1 1.908(2)
C43 C44 1.415(3)
C43 C48 1.427(3)
C48 C47 1.387(3)
C48 C63 1.528(3)
C49 C56 1.527(3)
C49 C44 1.533(3)
C14 C15 1.387(3)
C14 C19 1.400(3)
C14 C7 1.519(3)
C1 C2 1.419(3)
C1 C6 1.424(3)
C45 C46 1.387(3)
C45 C44 1.399(3)
C56 C61 1.391(3)
C56 C57 1.397(3)
C47 C46 1.390(3)
C75 C70 1.389(3)
C75 C74 1.393(3)
C76 C77 1.533(3)
C76 C78 1.542(3)
C76 Si2 1.899(2)
C70 C71 1.401(3)
C70 C63 1.528(3)
C15 C16 1.399(3)
C63 C64 1.524(3)
C3 C2 1.396(3)
C7 C2 1.534(3)
C61 C60 1.389(3)
C46 C62 1.510(3)
C6 C21 1.527(3)
C21 C22 1.528(3)
C21 C28 1.534(3)
C28 C33 1.391(3)
C28 C29 1.393(3)
C18 C19 1.385(3)
C18 C17 1.388(3)
C74 C73 1.384(3)
C33 C32 1.395(3)
C22 C23 1.381(3)
C22 C27 1.397(3)
C23 C24 1.399(3)
C51 C52 1.395(3)
C24 C25 1.379(4)
C73 C72 1.388(3)
C64 C69 1.383(3)
C64 C65 1.403(3)
C27 C26 1.389(3)
C53 C52 1.382(3)
C53 C54 1.383(3)
C72 C71 1.385(3)
C65 C66 1.379(3)
C17 C16 1.382(3)
C69 C68 1.397(3)
C25 C26 1.390(4)
C31 C30 1.375(3)
C31 C32 1.381(3)
C13 C12 1.399(3)
C30 C29 1.396(3)
C9 C10 1.383(3)
C67 C68 1.372(4)
C67 C66 1.382(4)
C12 C11 1.378(3)
C11 C10 1.391(4)
C57 C58 1.388(3)
C60 C59 1.377(4)
C58 C59 1.381(4)
